data_7028112
loop_
_publ_author_name
'Al-Juaid, Salih S.'
'Eaborn, Colin'
'Gorrell, Ian B.'
'Hawkes, Simon A.'
'Hitchcock, Peter B.'
'Smith, J. David'

_publ_section_title
;
 Reactions of the alkyltrihydroaluminate
 [Li(thf&#x200A;)2{AlH3[C(SiMe3)3]}]2. Crystal structures of
 [Li(tmen)2][AlH3{C(SiMe3)3}], [AlBr2{C(SiMe3)3}]&#x00B7;thf,
 [AlI2{C(SiMe3)3}]&#x00B7;thf,
 [Li(thf&#x200A;)2(\m-NHPh)2{AlH[C(SiMe3)3]}] and
 [Li(thf&#x200A;)4][Al(NHPh)3{C(SiMe3)3}]
;
_journal_issue 14
_journal_name_full 'Journal of the Chemical Society, Dalton Transactions'
_journal_page_first 2411
_journal_paper_doi 10.1039/a802145g
_journal_year 1998
_chemical_formula_structural '[(tsi)AlI2(thf)]'
_chemical_formula_sum 'C14 H35 Al I2 O Si3'
_chemical_formula_weight 584.47
_chemical_name_systematic
; 
 ? 
;
_space_group_IT_number 57
_symmetry_cell_setting orthorhombic
_symmetry_space_group_name_Hall '-P 2c 2b'
_symmetry_space_group_name_H-M 'P b c m'
_atom_sites_solution_hydrogens geom
_atom_sites_solution_primary direct
_atom_sites_solution_secondary difmap
_audit_creation_method SHELXL
_cell_angle_alpha 90.00
_cell_angle_beta 90.00
_cell_angle_gamma 90.00
_cell_formula_units_Z 4
_cell_length_a 12.506(7)
_cell_length_b 13.946(3)
_cell_length_c 13.755(3)
_cell_measurement_reflns_used 25
_cell_measurement_temperature 173(2)
_cell_measurement_theta_max 10
_cell_measurement_theta_min 7
_cell_volume 2399.0(15)
_computing_cell_refinement 'Enraf-Nonius CAD4'
_computing_data_collection 'Enraf-Nonius CAD4'
_computing_molecular_graphics 'CAMERON (Watkin and Pearce,1993)'
_computing_publication_material SHELXL-93
_computing_structure_refinement 'SHELXL-93 (Sheldrick, 1993)'
_computing_structure_solution 'SHELXS-86 (Sheldrick, 1990)'
_diffrn_ambient_temperature 173(2)
_diffrn_measurement_device ' Enraf-Nonius CAD4'
_diffrn_measurement_method \w--2\q
_diffrn_radiation_monochromator graphite
_diffrn_radiation_source 'fine-focus sealed tube'
_diffrn_radiation_type MoK\a
_diffrn_radiation_wavelength 0.71073
_diffrn_reflns_av_R_equivalents 0.0000
_diffrn_reflns_av_sigmaI/netI 0.0244
_diffrn_reflns_limit_h_max 14
_diffrn_reflns_limit_h_min 0
_diffrn_reflns_limit_k_max 16
_diffrn_reflns_limit_k_min 0
_diffrn_reflns_limit_l_max 16
_diffrn_reflns_limit_l_min 0
_diffrn_reflns_number 2208
_diffrn_reflns_theta_max 24.96
_diffrn_reflns_theta_min 2.19
_diffrn_standards_decay_% 0
_diffrn_standards_interval_time 120
_diffrn_standards_number 2
_exptl_absorpt_coefficient_mu 2.807
_exptl_absorpt_correction_T_max 1.38
_exptl_absorpt_correction_T_min 0.74
_exptl_absorpt_correction_type DIFABS
_exptl_crystal_density_diffrn 1.618
_exptl_crystal_F_000 1152
_exptl_crystal_size_max 0.40
_exptl_crystal_size_mid 0.40
_exptl_crystal_size_min 0.10
_refine_diff_density_max 0.902
_refine_diff_density_min -0.977
_refine_diff_density_rms 0.103
_refine_ls_extinction_method none
_refine_ls_goodness_of_fit_all 1.064
_refine_ls_goodness_of_fit_obs 1.104
_refine_ls_hydrogen_treatment riding
_refine_ls_matrix_type full
_refine_ls_number_parameters 118
_refine_ls_number_reflns 2208
_refine_ls_number_restraints 0
_refine_ls_restrained_S_all 1.064
_refine_ls_restrained_S_obs 1.104
_refine_ls_R_factor_all 0.0444
_refine_ls_R_factor_obs 0.0302
_refine_ls_shift/esd_max 0.003
_refine_ls_shift/esd_mean 0.000
_refine_ls_structure_factor_coef Fsqd
_refine_ls_weighting_details 'w=1/[\s^2^(Fo^2^)+(0.0367P)^2^+5.6595P] where P=(Fo^2^+2Fc^2^)/3'
_refine_ls_weighting_scheme calc
_refine_ls_wR_factor_all 0.0821
_refine_ls_wR_factor_obs 0.0762
_reflns_number_observed 1792
_reflns_number_total 2208
_reflns_observed_criterion >2sigma(I)
_cod_data_source_file g802145sup1.cif
_cod_data_source_block feb1293
_cod_depositor_comments
;
The following automatic conversions were performed:

'_refine_ls_weighting_scheme' value 'calc
w=1/[\s^2^(Fo^2^)+(0.0367P)^2^+5.6595P] where P=(Fo^2^+2Fc^2^)/3' was
changed to 'calc'. New tag '_refine_ls_weighting_details' was
created. The value of the new tag was set to
'w=1/[\s^2^(Fo^2^)+(0.0367P)^2^+5.6595P] where P=(Fo^2^+2Fc^2^)/3'.

Automatic conversion script
Id: cif_fix_values 3143 2015-03-26 13:38:13Z robertas 
;
_cod_original_sg_symbol_H-M Pbcm
_cod_database_code 7028112

loop_
_symmetry_equiv_pos_as_xyz
'x, y, z'
'-x, -y, z+1/2'
'x, -y+1/2, -z'
'-x, y+1/2, -z+1/2'
'-x, -y, -z'
'x, y, -z-1/2'
'-x, y-1/2, z'
'x, -y-1/2, z-1/2'

loop_
_atom_site_aniso_label
_atom_site_aniso_U_11
_atom_site_aniso_U_22
_atom_site_aniso_U_33
_atom_site_aniso_U_23
_atom_site_aniso_U_13
_atom_site_aniso_U_12
I 0.0390(2) 0.0360(2) 0.0357(2) 0.00688(12) -0.00589(13) 0.00843(13)
Si1 0.0160(11) 0.0402(13) 0.0315(11) -0.0021(10) -0.0052(9) 0.0086(10)
Si2 0.0198(12) 0.0366(12) 0.0334(12) -0.0060(10) -0.0029(10) 0.0079(10)
Si3 0.0130(11) 0.0477(14) 0.0497(13) 0.0041(12) 0.0066(11) -0.0052(10)
Al 0.0101(8) 0.0243(8) 0.0273(8) 0.000 0.000 0.0000(7)
O 0.013(2) 0.035(2) 0.048(2) 0.000 0.000 -0.006(2)
C1 0.010(3) 0.032(3) 0.028(3) 0.000 0.000 0.003(2)
C2 0.038(3) 0.097(5) 0.059(3) 0.030(3) 0.005(3) 0.041(3)
C3 0.040(3) 0.048(3) 0.035(2) 0.009(2) 0.006(2) 0.011(2)
C4 0.048(4) 0.165(8) 0.075(4) -0.070(5) -0.038(3) 0.040(5)
C5 0.044(5) 0.030(4) 0.216(14) 0.000 0.000 -0.004(4)
C6 0.018(4) 0.077(6) 0.138(9) 0.000 0.000 -0.007(4)
C7 0.031(4) 0.050(4) 0.069(5) 0.000 0.000 -0.017(3)
C8 0.047(3) 0.095(5) 0.056(3) 0.022(3) 0.001(3) -0.039(3)
C9 0.026(3) 0.094(5) 0.072(4) 0.006(4) 0.012(3) -0.010(3)

loop_
_atom_site_label
_atom_site_type_symbol
_atom_site_fract_x
_atom_site_fract_y
_atom_site_fract_z
_atom_site_U_iso_or_equiv
_atom_site_thermal_displace_type
_atom_site_occupancy
_atom_site_calc_flag
_atom_site_refinement_flags
I I 0.08472(2) 0.15035(2) 0.10468(2) 0.03687(13) Uani 1 d .
Si1 Si 0.3068(2) -0.0613(2) 0.3789(2) 0.0292(5) Uani 0.50 d P
Si2 Si 0.2634(2) -0.1326(2) 0.1678(2) 0.0299(5) Uani 0.50 d P
Si3 Si 0.3733(2) 0.0654(2) 0.2025(2) 0.0368(6) Uani 0.50 d P
Al Al 0.12954(13) 0.04281(12) 0.2500 0.0206(3) Uani 1 d S
O O 0.0086(3) -0.0380(3) 0.2500 0.0320(9) Uani 1 d S
C1 C 0.2698(4) -0.0231(4) 0.2500 0.0234(12) Uani 1 d S
C2 C 0.4065(4) -0.1675(5) 0.3767(4) 0.065(2) Uani 1 d .
H2A H 0.4705(4) -0.1491(5) 0.3401(4) 0.097 Uiso 1 calc R
H2B H 0.3728(4) -0.2230(5) 0.3455(4) 0.097 Uiso 1 calc R
H2C H 0.4267(4) -0.1842(5) 0.4434(4) 0.097 Uiso 1 calc R
C3 C 0.1932(4) -0.1104(3) 0.4507(3) 0.0406(11) Uani 1 d .
H3A H 0.2183(4) -0.1283(3) 0.5157(3) 0.061 Uiso 1 calc R
H3B H 0.1643(4) -0.1671(3) 0.4178(3) 0.061 Uiso 1 calc R
H3C H 0.1371(4) -0.0616(3) 0.4564(3) 0.061 Uiso 1 calc R
C4 C 0.3668(5) 0.0556(6) 0.4466(5) 0.096(3) Uani 1 d .
H4A H 0.4266(5) 0.0813(6) 0.4087(5) 0.144 Uiso 1 calc R
H4B H 0.3919(5) 0.0377(6) 0.5115(5) 0.144 Uiso 1 calc R
H4C H 0.3108(5) 0.1045(6) 0.4523(5) 0.144 Uiso 1 calc R
C5 C 0.1927(7) -0.2379(6) 0.2500 0.096(4) Uani 1 d S
H5A H 0.2328(7) -0.2463(6) 0.3106 0.145 Uiso 0.50 calc PR
H5B H 0.1926(7) -0.2983(6) 0.2136 0.145 Uiso 0.50 calc PR
H5C H 0.1189(7) -0.2194(6) 0.2650 0.145 Uiso 0.50 calc PR
C6 C 0.5155(6) 0.0342(7) 0.2500 0.078(3) Uani 1 d S
H6A H 0.5349(6) -0.0305(7) 0.2287 0.116 Uiso 0.50 calc PR
H6B H 0.5160(6) 0.0370(7) 0.3212 0.116 Uiso 0.50 calc PR
H6C H 0.5671(6) 0.0804(7) 0.2240 0.116 Uiso 0.50 calc PR
C7 C 0.3509(6) 0.1901(5) 0.2500 0.050(2) Uani 1 d S
H7A H 0.4058(6) 0.2331(5) 0.2238 0.075 Uiso 0.50 calc PR
H7B H 0.3552(6) 0.1897(5) 0.3211 0.075 Uiso 0.50 calc PR
H7C H 0.2801(6) 0.2127(5) 0.2299 0.075 Uiso 0.50 calc PR
C8 C -0.0548(5) -0.0682(5) 0.3336(4) 0.066(2) Uani 1 d .
H8A H -0.0403(5) -0.0263(5) 0.3902(4) 0.079 Uiso 1 calc R
H8B H -0.0373(5) -0.1352(5) 0.3515(4) 0.079 Uiso 1 calc R
C9 C -0.1667(4) -0.0606(5) 0.3045(4) 0.064(2) Uani 1 d .
H9A H -0.1985(4) -0.0006(5) 0.3297(4) 0.077 Uiso 1 calc R
H9B H -0.2082(4) -0.1156(5) 0.3297(4) 0.077 Uiso 1 calc R

loop_
_atom_type_symbol
_atom_type_description
_atom_type_scat_dispersion_real
_atom_type_scat_dispersion_imag
_atom_type_scat_source
C C 0.0033 0.0016 'International Tables Vol C Tables 4.2.6.8 and 6.1.1.4'
H H 0.0000 0.0000 'International Tables Vol C Tables 4.2.6.8 and 6.1.1.4'
Al Al 0.0645 0.0514 'International Tables Vol C Tables 4.2.6.8 and 6.1.1.4'
I I -0.4742 1.8119 'International Tables Vol C Tables 4.2.6.8 and 6.1.1.4'
O O 0.0106 0.0060 'International Tables Vol C Tables 4.2.6.8 and 6.1.1.4'
Si Si 0.0817 0.0704 'International Tables Vol C Tables 4.2.6.8 and 6.1.1.4'

loop_
_geom_angle_atom_site_label_1
_geom_angle_atom_site_label_2
_geom_angle_atom_site_label_3
_geom_angle
_geom_angle_site_symmetry_1
_geom_angle_site_symmetry_3
Si2 Si1 C3 70.3(2) 6_556 .
Si2 Si1 C1 69.8(2) 6_556 .
C3 Si1 C1 114.2(2) . .
Si2 Si1 C2 71.1(3) 6_556 .
C3 Si1 C2 102.6(3) . .
C1 Si1 C2 110.8(3) . .
Si2 Si1 C4 176.0(3) 6_556 .
C3 Si1 C4 109.6(3) . .
C1 Si1 C4 107.0(3) . .
C2 Si1 C4 112.6(3) . .
Si2 Si1 Si3 120.6(2) 6_556 6_556
C3 Si1 Si3 146.6(2) . 6_556
C1 Si1 Si3 53.7(2) . 6_556
C2 Si1 Si3 110.8(2) . 6_556
C4 Si1 Si3 57.2(3) . 6_556
Si1 Si2 C3 68.9(2) 6_556 6_556
Si1 Si2 C1 70.2(2) 6_556 .
C3 Si2 C1 113.7(2) 6_556 .
Si1 Si2 C2 69.8(3) 6_556 6_556
C3 Si2 C2 101.4(3) 6_556 6_556
C1 Si2 C2 110.4(3) . 6_556
Si1 Si2 C5 175.5(2) 6_556 .
C3 Si2 C5 113.3(3) 6_556 .
C1 Si2 C5 105.3(2) . .
C2 Si2 C5 112.9(3) 6_556 .
Si1 Si2 Si2 119.51(14) 6_556 6_556
C3 Si2 Si2 150.2(2) 6_556 6_556
C1 Si2 Si2 53.52(12) . 6_556
C2 Si2 Si2 108.3(2) 6_556 6_556
C5 Si2 Si2 56.58(14) . 6_556
Si3 Si3 C7 69.64(12) 6_556 .
Si3 Si3 C1 69.93(10) 6_556 .
C7 Si3 C1 112.3(3) . .
Si3 Si3 C6 70.35(11) 6_556 .
C7 Si3 C6 103.1(4) . .
C1 Si3 C6 111.2(3) . .
Si3 Si3 C4 175.6(3) 6_556 6_556
C7 Si3 C4 113.7(3) . 6_556
C1 Si3 C4 105.8(3) . 6_556
C6 Si3 C4 110.9(2) . 6_556
Si3 Si3 Si1 119.81(9) 6_556 6_556
C7 Si3 Si1 147.6(3) . 6_556
C1 Si3 Si1 53.88(12) . 6_556
C6 Si3 Si1 109.2(3) . 6_556
C4 Si3 Si1 55.8(3) 6_556 6_556
O Al C1 115.7(2) . .
O Al I 100.03(9) . 6_556
C1 Al I 117.75(9) . 6_556
O Al I 100.03(9) . .
C1 Al I 117.75(9) . .
I Al I 102.61(6) 6_556 .
C8 O C8 104.0(5) 6_556 .
C8 O Al 127.5(3) 6_556 .
C8 O Al 127.5(3) . .
Si2 C1 Si2 73.0(2) . 6_556
Si2 C1 Si3 138.8(3) . 6_556
Si2 C1 Si3 110.2(2) 6_556 6_556
Si2 C1 Si3 110.2(2) . .
Si2 C1 Si3 138.8(3) 6_556 .
Si3 C1 Si3 40.1(2) 6_556 .
Si2 C1 Si1 39.97(13) . 6_556
Si2 C1 Si1 109.8(3) 6_556 6_556
Si3 C1 Si1 109.6(3) 6_556 6_556
Si3 C1 Si1 72.4(2) . 6_556
Si2 C1 Si1 109.8(3) . .
Si2 C1 Si1 39.97(13) 6_556 .
Si3 C1 Si1 72.4(2) 6_556 .
Si3 C1 Si1 109.6(3) . .
Si1 C1 Si1 136.6(3) 6_556 .
Si2 C1 Al 109.6(2) . .
Si2 C1 Al 109.6(2) 6_556 .
Si3 C1 Al 107.5(3) 6_556 .
Si3 C1 Al 107.5(3) . .
Si1 C1 Al 110.1(2) 6_556 .
Si1 C1 Al 110.1(2) . .
O C8 C9 106.5(5) . .
C8 C9 C9 105.9(3) . 6_556

loop_
_geom_bond_atom_site_label_1
_geom_bond_atom_site_label_2
_geom_bond_distance
_geom_bond_site_symmetry_2
I Al 2.5611(11) .
Si1 Si2 1.302(3) 6_556
Si1 C3 1.860(5) .
Si1 C1 1.908(3) .
Si1 C2 1.937(6) .
Si1 C4 2.022(7) .
Si1 Si3 2.251(4) 6_556
Si2 Si1 1.302(3) 6_556
Si2 C3 1.877(5) 6_556
Si2 C1 1.903(5) .
Si2 C2 1.952(5) 6_556
Si2 C5 2.054(7) .
Si2 Si2 2.262(5) 6_556
Si3 Si3 1.307(5) 6_556
Si3 C7 1.879(8) .
Si3 C1 1.905(6) .
Si3 C6 1.944(8) .
Si3 C4 2.056(8) 6_556
Si3 Si1 2.251(4) 6_556
Al O 1.886(4) .
Al C1 1.980(6) .
Al I 2.5611(11) 6_556
O C8 1.459(6) 6_556
O C8 1.459(6) .
C1 Si2 1.903(5) 6_556
C1 Si3 1.905(6) 6_556
C1 Si1 1.908(3) 6_556
C8 C9 1.458(8) .
C9 C9 1.498(12) 6_556
